data_7040552
loop_
_publ_author_name
'Ramalakshmi, Rongala'
'Maheswari, K.'
'Sharmila, Dudekula'
'Paul, Anamika'
'Roisnel, Thierry'
'Halet, Jean-Fran\,cois'
'Ghosh, Sundargopal'

_publ_section_title
;
 Reactivity of cyclopentadienyl transition metal(ii) complexes with borate
 ligands: structural characterization of the toluene-activated molybdenum
 complex [Cp*Mo(CO)2(\h(3)-CH2C6H5)].
;
_journal_issue 41
_journal_name_full 'Dalton transactions (Cambridge, England : 2003)'
_journal_page_first 16317
_journal_page_last 16324
_journal_paper_doi 10.1039/c6dt02641a
_journal_volume 45
_journal_year 2016
_chemical_absolute_configuration ad
_chemical_compound_source 'synthesis as described'
_chemical_formula_moiety 'C14 H9 Fe N O2 S2'
_chemical_formula_sum 'C14 H9 Fe N O2 S2'
_chemical_formula_weight 343.19
_chemical_name_systematic
;
 ?
;
_space_group_crystal_system orthorhombic
_space_group_IT_number 33
_space_group_name_Hall 'P 2c -2n'
_space_group_name_H-M_alt 'P n a 21'
_symmetry_space_group_name_Hall 'P 2c -2n'
_symmetry_space_group_name_H-M 'P n a 21'
_atom_sites_solution_hydrogens geom
_audit_update_record
;
2016-08-30 deposited with the CCDC.
2016-09-02 downloaded from the CCDC.
;
_cell_angle_alpha 90
_cell_angle_beta 90
_cell_angle_gamma 90
_cell_formula_units_Z 12
_cell_length_a 54.393(3)
_cell_length_b 8.1444(4)
_cell_length_c 9.4966(4)
_cell_measurement_reflns_used 9959
_cell_measurement_temperature 150
_cell_measurement_theta_max 27.46
_cell_measurement_theta_min 2.27
_cell_measurement_wavelength 0.71073
_cell_volume 4207.0(4)
_computing_cell_refinement 'APEX3 (Bruker, 2015); SAINT (Bruker, 2014)'
_computing_data_collection 'SAINT (Bruker, 2014)'
_computing_data_reduction 'SAINT (Bruker, 2014)'
_computing_molecular_graphics 'SXGRAPH (Farrugia, 1999), Mercury (CSD, 2014)'
_computing_publication_material 'CRYSCALC (T. Roisnel, local program, 2016)'
_computing_structure_refinement 'SHELXL-2014/7 (Sheldrick, 2014)'
_computing_structure_solution 'SHELXT (Sheldrick, 2015)'
_diffrn_ambient_temperature 150
_diffrn_detector '(CMOS) PHOTON 100'
_diffrn_measured_fraction_theta_full 0.996
_diffrn_measured_fraction_theta_max 0.996
_diffrn_measurement_device_type 'D8 VENTURE Bruker AXS'
_diffrn_measurement_method 'rotation images'
_diffrn_radiation_monochromator 'multilayer monochromator'
_diffrn_radiation_probe x-ray
_diffrn_radiation_source 'Incoatec microfocus sealed tube'
_diffrn_radiation_type MoK\a
_diffrn_radiation_wavelength 0.71073
_diffrn_reflns_av_R_equivalents 0.0413
_diffrn_reflns_av_unetI/netI 0.0540
_diffrn_reflns_limit_h_max 70
_diffrn_reflns_limit_h_min -46
_diffrn_reflns_limit_k_max 10
_diffrn_reflns_limit_k_min -10
_diffrn_reflns_limit_l_max 12
_diffrn_reflns_limit_l_min -11
_diffrn_reflns_number 21785
_diffrn_reflns_theta_full 25.242
_diffrn_reflns_theta_max 27.484
_diffrn_reflns_theta_min 2.915
_exptl_absorpt_coefficient_mu 1.371
_exptl_absorpt_correction_T_max 0.947
_exptl_absorpt_correction_T_min 0.832
_exptl_absorpt_correction_type multi-scan
_exptl_absorpt_process_details
;
  [Sheldrick, G.M. (2014). SADABS Bruker AXS Inc., Madison, Wisconsin, USA]
;
_exptl_crystal_colour orange
_exptl_crystal_density_diffrn 1.626
_exptl_crystal_description prism
_exptl_crystal_F_000 2088
_exptl_crystal_size_max 0.210
_exptl_crystal_size_mid 0.080
_exptl_crystal_size_min 0.040
_refine_diff_density_max 3.221
_refine_diff_density_min -0.775
_refine_diff_density_rms 0.140
_refine_ls_abs_structure_details
;
Refined as an inversion twin.
;
_refine_ls_abs_structure_Flack 0.41(4)
_refine_ls_extinction_method none
_refine_ls_goodness_of_fit_ref 1.133
_refine_ls_hydrogen_treatment constr
_refine_ls_matrix_type full
_refine_ls_number_parameters 470
_refine_ls_number_reflns 8608
_refine_ls_number_restraints 1
_refine_ls_restrained_S_all 1.133
_refine_ls_R_factor_all 0.0747
_refine_ls_R_factor_gt 0.0717
_refine_ls_shift/su_max 0.032
_refine_ls_shift/su_mean 0.001
_refine_ls_structure_factor_coef Fsqd
_refine_ls_weighting_details 'w=1/[\s^2^(Fo^2^)+(0.0587P)^2^+27.5218P] where P=(Fo^2^+2Fc^2^)/3'
_refine_ls_weighting_scheme calc
_refine_ls_wR_factor_gt 0.1761
_refine_ls_wR_factor_ref 0.1777
_reflns_number_gt 8185
_reflns_number_total 8608
_reflns_threshold_expression >2sigma(I)
_cod_data_source_file c6dt02641a2.cif
_cod_data_source_block J16_SGG4
_cod_depositor_comments 'Adding full bibliography for 7040550--7040553.cif.'
_cod_original_cell_volume 4207.0(3)
_cod_database_code 7040552

loop_
_space_group_symop_operation_xyz
'x, y, z'
'-x, -y, z+1/2'
'x+1/2, -y+1/2, z'
'-x+1/2, y+1/2, z+1/2'

loop_
_atom_site_label
_atom_site_type_symbol
_atom_site_fract_x
_atom_site_fract_y
_atom_site_fract_z
_atom_site_U_iso_or_equiv
_atom_site_adp_type
_atom_site_occupancy
_atom_site_site_symmetry_order
_atom_site_calc_flag
_atom_site_refinement_flags_posn
_atom_site_refinement_flags_adp
Fe1 Fe 0.55233(2) 0.10439(17) 0.60618(16) 0.0235(3) Uani 1 1 d . .
S1 S 0.53018(5) 0.0527(3) 0.4076(3) 0.0345(6) Uani 1 1 d . .
S2 S 0.51578(6) 0.2062(4) 0.1376(3) 0.0391(7) Uani 1 1 d . .
C1 C 0.5259(4) 0.269(2) 0.6771(19) 0.068(2) Uani 1 1 d . .
H1 H 0.5115 0.2977 0.6263 0.082 Uiso 1 1 calc R U
C2 C 0.5491(3) 0.342(2) 0.6736(19) 0.068(2) Uani 1 1 d . .
H2 H 0.5535 0.4302 0.6137 0.082 Uiso 1 1 calc R U
C3 C 0.5636(4) 0.273(2) 0.7623(19) 0.068(2) Uani 1 1 d . .
H3 H 0.5799 0.3096 0.7817 0.082 Uiso 1 1 calc R U
C4 C 0.5533(3) 0.145(2) 0.8230(19) 0.068(2) Uani 1 1 d . .
H4 H 0.5613 0.0723 0.8864 0.082 Uiso 1 1 calc R U
C5 C 0.5295(4) 0.132(2) 0.7819(19) 0.068(2) Uani 1 1 d . .
H5 H 0.5177 0.0532 0.8124 0.082 Uiso 1 1 calc R U
C11 C 0.5574(2) -0.1071(13) 0.6285(14) 0.036(3) Uani 1 1 d . .
O12 O 0.55985(19) -0.2467(10) 0.6439(12) 0.053(3) Uani 1 1 d . .
C13 C 0.5788(2) 0.1372(13) 0.4997(13) 0.032(2) Uani 1 1 d . .
O14 O 0.59567(15) 0.1563(11) 0.4348(12) 0.049(2) Uani 1 1 d . .
C21 C 0.53128(18) 0.2249(14) 0.3013(11) 0.028(2) Uani 1 1 d . .
N22 N 0.54131(18) 0.3654(11) 0.3254(11) 0.035(2) Uani 1 1 d . .
C23 C 0.5373(2) 0.4696(13) 0.2146(14) 0.033(2) Uani 1 1 d . .
C24 C 0.5452(2) 0.6386(14) 0.2049(16) 0.042(3) Uani 1 1 d . .
H24 H 0.5539 0.6868 0.2813 0.050 Uiso 1 1 calc R U
C25 C 0.5403(2) 0.7310(18) 0.0863(18) 0.054(4) Uani 1 1 d . .
H25 H 0.5456 0.8419 0.0806 0.065 Uiso 1 1 calc R U
C26 C 0.5274(2) 0.6591(15) -0.0259(13) 0.036(3) Uani 1 1 d . .
H26 H 0.5245 0.7220 -0.1085 0.043 Uiso 1 1 calc R U
C27 C 0.5185(3) 0.4990(17) -0.0203(15) 0.045(3) Uani 1 1 d . .
H27 H 0.5092 0.4531 -0.0951 0.054 Uiso 1 1 calc R U
C28 C 0.5241(2) 0.4086(13) 0.1013(13) 0.033(2) Uani 1 1 d . .
Fe2 Fe 0.63860(2) 0.55038(15) 0.43812(16) 0.0198(3) Uani 1 1 d . .
S11 S 0.62242(5) 0.4765(3) 0.6502(3) 0.0249(5) Uani 1 1 d . .
S12 S 0.60283(5) 0.6296(3) 0.9104(3) 0.0278(5) Uani 1 1 d . .
C31 C 0.6268(2) 0.7888(14) 0.3870(13) 0.0332(11) Uani 1 1 d . .
H31 H 0.6290 0.8839 0.4435 0.040 Uiso 1 1 calc R U
C32 C 0.6068(2) 0.6824(14) 0.3928(13) 0.0332(11) Uani 1 1 d . .
H32 H 0.5931 0.6925 0.4545 0.040 Uiso 1 1 calc R U
C33 C 0.6101(2) 0.5586(14) 0.2935(13) 0.0332(11) Uani 1 1 d . .
H33 H 0.5991 0.4706 0.2754 0.040 Uiso 1 1 calc R U
C34 C 0.6327(2) 0.5868(14) 0.2242(13) 0.0332(11) Uani 1 1 d . .
H34 H 0.6398 0.5219 0.1517 0.040 Uiso 1 1 calc R U
C35 C 0.6428(2) 0.7321(14) 0.2849(13) 0.0332(11) Uani 1 1 d . .
H35 H 0.6579 0.7818 0.2594 0.040 Uiso 1 1 calc R U
C41 C 0.64654(16) 0.3411(12) 0.4093(12) 0.025(2) Uani 1 1 d . .
O42 O 0.65064(13) 0.2061(9) 0.3872(10) 0.038(2) Uani 1 1 d . .
C43 C 0.66700(18) 0.6048(12) 0.5209(12) 0.027(2) Uani 1 1 d . .
O44 O 0.68552(14) 0.6375(10) 0.5686(10) 0.042(2) Uani 1 1 d . .
C51 C 0.61958(17) 0.6530(11) 0.7511(10) 0.0197(18) Uani 1 1 d . .
N52 N 0.62781(15) 0.7996(9) 0.7259(10) 0.0243(17) Uani 1 1 d . .
C53 C 0.62124(17) 0.9061(12) 0.8347(12) 0.0240(19) Uani 1 1 d . .
C54 C 0.6276(2) 1.0724(12) 0.8405(14) 0.033(2) Uani 1 1 d . .
H54 H 0.6366 1.1217 0.7657 0.040 Uiso 1 1 calc R U
C55 C 0.6208(2) 1.1625(12) 0.9545(14) 0.033(2) Uani 1 1 d . .
H55 H 0.6253 1.2752 0.9584 0.040 Uiso 1 1 calc R U
C56 C 0.60738(18) 1.0946(12) 1.0672(11) 0.027(2) Uani 1 1 d . .
H56 H 0.6027 1.1606 1.1452 0.032 Uiso 1 1 calc R U
C57 C 0.6011(2) 0.9295(12) 1.0621(11) 0.030(2) Uani 1 1 d . .
H57 H 0.5923 0.8806 1.1375 0.036 Uiso 1 1 calc R U
C58 C 0.60784(17) 0.8365(11) 0.9455(10) 0.0211(18) Uani 1 1 d . .
Fe3 Fe 0.72780(3) 0.02328(17) 0.52890(17) 0.0265(3) Uani 1 1 d . .
S21 S 0.70533(4) -0.0524(3) 0.3373(3) 0.0228(5) Uani 1 1 d . .
S22 S 0.68403(5) 0.0929(3) 0.0756(3) 0.0240(5) Uani 1 1 d . .
C61 C 0.7126(3) 0.2394(19) 0.6096(16) 0.0544(16) Uani 1 1 d . .
H61 H 0.7096 0.3365 0.5567 0.065 Uiso 1 1 calc R U
C62 C 0.7342(3) 0.2010(18) 0.6794(15) 0.0544(16) Uani 1 1 d . .
H62 H 0.7485 0.2680 0.6836 0.065 Uiso 1 1 calc R U
C63 C 0.7315(3) 0.0479(19) 0.7421(16) 0.0544(16) Uani 1 1 d . .
H63 H 0.7436 -0.0082 0.7957 0.065 Uiso 1 1 calc R U
C64 C 0.7071(3) -0.0106(19) 0.7119(16) 0.0544(16) Uani 1 1 d . .
H64 H 0.6999 -0.1112 0.7408 0.065 Uiso 1 1 calc R U
C65 C 0.6964(3) 0.1148(18) 0.6295(16) 0.0544(16) Uani 1 1 d . .
H65 H 0.6801 0.1122 0.5932 0.065 Uiso 1 1 calc R U
C71 C 0.7412(2) -0.1795(15) 0.5267(13) 0.034(2) Uani 1 1 d . .
O72 O 0.74978(16) -0.3057(11) 0.5319(10) 0.044(2) Uani 1 1 d . .
C73 C 0.7502(2) 0.1106(15) 0.4107(14) 0.037(3) Uani 1 1 d . .
O74 O 0.76418(16) 0.1629(16) 0.3386(13) 0.067(4) Uani 1 1 d . .
C81 C 0.69978(15) 0.1212(11) 0.2377(11) 0.0202(18) Uani 1 1 d . .
N82 N 0.70523(13) 0.2710(10) 0.2687(9) 0.0197(16) Uani 1 1 d . .
C83 C 0.69727(15) 0.3753(10) 0.1610(10) 0.0182(17) Uani 1 1 d . .
C84 C 0.70058(18) 0.5484(12) 0.1640(12) 0.029(2) Uani 1 1 d . .
H84 H 0.7087 0.6012 0.2401 0.034 Uiso 1 1 calc R U
C85 C 0.69142(18) 0.6368(11) 0.0505(13) 0.029(2) Uani 1 1 d . .
H85 H 0.6936 0.7526 0.0501 0.035 Uiso 1 1 calc R U
C86 C 0.67924(19) 0.5655(12) -0.0622(14) 0.032(2) Uani 1 1 d . .
H86 H 0.6730 0.6314 -0.1367 0.038 Uiso 1 1 calc R U
C87 C 0.67624(17) 0.3945(11) -0.0643(12) 0.0250(19) Uani 1 1 d . .
H87 H 0.6683 0.3418 -0.1410 0.030 Uiso 1 1 calc R U
C88 C 0.68513(15) 0.3045(11) 0.0482(11) 0.0203(18) Uani 1 1 d . .

loop_
_atom_site_aniso_label
_atom_site_aniso_U_11
_atom_site_aniso_U_22
_atom_site_aniso_U_33
_atom_site_aniso_U_23
_atom_site_aniso_U_13
_atom_site_aniso_U_12
Fe1 0.0246(6) 0.0256(6) 0.0202(7) 0.0012(6) 0.0026(6) -0.0017(5)
S1 0.0467(15) 0.0341(13) 0.0226(15) -0.0019(11) -0.0041(12) -0.0125(11)
S2 0.0610(18) 0.0373(14) 0.0189(14) -0.0015(11) -0.0075(13) -0.0090(13)
C1 0.085(5) 0.071(5) 0.048(5) -0.026(4) 0.012(4) 0.010(4)
C2 0.085(5) 0.071(5) 0.048(5) -0.026(4) 0.012(4) 0.010(4)
C3 0.085(5) 0.071(5) 0.048(5) -0.026(4) 0.012(4) 0.010(4)
C4 0.085(5) 0.071(5) 0.048(5) -0.026(4) 0.012(4) 0.010(4)
C5 0.085(5) 0.071(5) 0.048(5) -0.026(4) 0.012(4) 0.010(4)
C11 0.050(6) 0.031(5) 0.027(7) 0.006(5) 0.006(5) 0.003(5)
O12 0.077(6) 0.025(4) 0.057(7) 0.005(4) 0.012(5) 0.017(4)
C13 0.033(5) 0.031(5) 0.030(6) -0.003(4) 0.013(5) -0.009(4)
O14 0.037(4) 0.053(5) 0.056(6) 0.015(5) 0.020(5) -0.004(4)
C21 0.024(4) 0.049(6) 0.009(4) -0.005(4) -0.004(4) 0.007(4)
N22 0.040(5) 0.033(5) 0.032(6) -0.004(4) -0.001(4) 0.001(4)
C23 0.032(5) 0.030(5) 0.037(7) 0.008(5) 0.001(5) 0.004(4)
C24 0.038(6) 0.035(6) 0.052(9) 0.011(6) -0.011(6) -0.005(5)
C25 0.038(6) 0.054(8) 0.071(11) 0.019(8) -0.004(7) -0.003(6)
C26 0.032(5) 0.043(6) 0.031(6) 0.007(5) 0.006(5) 0.008(5)
C27 0.054(7) 0.051(7) 0.031(7) -0.006(5) 0.007(5) 0.022(6)
C28 0.044(6) 0.035(5) 0.019(5) 0.003(4) 0.011(5) 0.010(5)
Fe2 0.0200(6) 0.0198(6) 0.0196(7) -0.0002(5) 0.0021(5) 0.0015(5)
S11 0.0338(12) 0.0201(10) 0.0208(13) 0.0006(9) 0.0060(10) -0.0018(9)
S12 0.0427(14) 0.0227(10) 0.0179(13) 0.0011(9) 0.0073(11) -0.0044(10)
C31 0.035(2) 0.036(2) 0.029(3) 0.008(2) -0.002(2) 0.009(2)
C32 0.035(2) 0.036(2) 0.029(3) 0.008(2) -0.002(2) 0.009(2)
C33 0.035(2) 0.036(2) 0.029(3) 0.008(2) -0.002(2) 0.009(2)
C34 0.035(2) 0.036(2) 0.029(3) 0.008(2) -0.002(2) 0.009(2)
C35 0.035(2) 0.036(2) 0.029(3) 0.008(2) -0.002(2) 0.009(2)
C41 0.019(4) 0.026(5) 0.032(6) -0.002(4) 0.005(4) 0.000(3)
O42 0.026(3) 0.023(3) 0.066(7) -0.010(4) 0.010(4) 0.001(3)
C43 0.032(5) 0.027(5) 0.021(5) 0.009(4) -0.003(4) -0.003(4)
O44 0.029(4) 0.050(5) 0.046(6) 0.011(4) -0.016(4) -0.009(3)
C51 0.024(4) 0.020(4) 0.015(5) -0.001(3) 0.001(4) 0.003(3)
N52 0.028(4) 0.021(4) 0.024(5) 0.000(3) 0.007(4) -0.006(3)
C53 0.028(5) 0.023(4) 0.021(5) 0.006(4) 0.001(4) 0.006(4)
C54 0.037(5) 0.021(5) 0.041(7) 0.004(4) 0.005(5) -0.010(4)
C55 0.038(5) 0.023(4) 0.039(7) -0.001(5) -0.008(5) -0.005(4)
C56 0.033(5) 0.028(5) 0.020(5) -0.006(4) -0.012(4) 0.009(4)
C57 0.046(6) 0.028(5) 0.016(5) 0.003(4) 0.002(4) -0.001(4)
C58 0.029(4) 0.022(4) 0.012(5) 0.004(4) -0.009(4) -0.004(3)
Fe3 0.0317(7) 0.0287(7) 0.0190(8) -0.0020(6) -0.0052(6) 0.0044(6)
S21 0.0294(11) 0.0182(10) 0.0209(12) 0.0000(9) -0.0083(10) 0.0012(8)
S22 0.0385(12) 0.0158(9) 0.0178(12) -0.0029(9) -0.0116(10) 0.0015(9)
C61 0.074(4) 0.057(4) 0.032(3) -0.016(3) -0.009(3) 0.015(3)
C62 0.074(4) 0.057(4) 0.032(3) -0.016(3) -0.009(3) 0.015(3)
C63 0.074(4) 0.057(4) 0.032(3) -0.016(3) -0.009(3) 0.015(3)
C64 0.074(4) 0.057(4) 0.032(3) -0.016(3) -0.009(3) 0.015(3)
C65 0.074(4) 0.057(4) 0.032(3) -0.016(3) -0.009(3) 0.015(3)
C71 0.038(5) 0.045(6) 0.020(5) 0.002(5) -0.003(5) 0.003(5)
O72 0.053(5) 0.050(5) 0.030(5) -0.002(4) 0.000(4) 0.030(4)
C73 0.035(5) 0.050(6) 0.026(6) 0.000(5) -0.002(5) -0.009(5)
O74 0.035(5) 0.104(9) 0.062(7) 0.048(7) -0.021(5) -0.025(5)
C81 0.013(4) 0.030(5) 0.017(5) -0.001(4) -0.002(3) 0.008(3)
N82 0.014(3) 0.029(4) 0.016(4) -0.006(3) -0.001(3) 0.001(3)
C83 0.016(4) 0.019(4) 0.020(5) -0.002(3) 0.002(3) 0.002(3)
C84 0.026(5) 0.028(5) 0.032(6) -0.016(4) 0.010(4) 0.000(4)
C85 0.032(5) 0.015(4) 0.041(7) 0.007(4) 0.010(5) 0.001(4)
C86 0.036(5) 0.024(4) 0.035(6) 0.014(5) 0.015(5) 0.005(4)
C87 0.024(4) 0.029(4) 0.023(5) -0.002(4) 0.000(4) 0.000(3)
C88 0.015(4) 0.026(4) 0.020(5) -0.001(4) 0.000(3) 0.000(3)

loop_
_atom_type_symbol
_atom_type_description
_atom_type_scat_dispersion_real
_atom_type_scat_dispersion_imag
_atom_type_scat_source
C C 0.0033 0.0016 'International Tables Vol C Tables 4.2.6.8 and 6.1.1.4'
H H 0.0000 0.0000 'International Tables Vol C Tables 4.2.6.8 and 6.1.1.4'
O O 0.0106 0.0060 'International Tables Vol C Tables 4.2.6.8 and 6.1.1.4'
S S 0.1246 0.1234 'International Tables Vol C Tables 4.2.6.8 and 6.1.1.4'
N N 0.0061 0.0033 'International Tables Vol C Tables 4.2.6.8 and 6.1.1.4'
Fe Fe 0.3463 0.8444 'International Tables Vol C Tables 4.2.6.8 and 6.1.1.4'

loop_
_geom_angle_atom_site_label_1
_geom_angle_atom_site_label_2
_geom_angle_atom_site_label_3
_geom_angle
C11 Fe1 C13 95.1(5)
C11 Fe1 C2 154.5(7)
C13 Fe1 C2 96.1(6)
C11 Fe1 C1 134.5(7)
C13 Fe1 C1 130.4(6)
C2 Fe1 C1 39.6(7)
C11 Fe1 C4 91.8(7)
C13 Fe1 C4 121.2(7)
C2 Fe1 C4 62.8(8)
C1 Fe1 C4 66.1(7)
C11 Fe1 C5 95.8(7)
C13 Fe1 C5 156.6(6)
C2 Fe1 C5 66.4(7)
C1 Fe1 C5 42.4(7)
C4 Fe1 C5 37.9(7)
C11 Fe1 C3 120.4(7)
C13 Fe1 C3 93.8(6)
C2 Fe1 C3 36.0(7)
C1 Fe1 C3 63.6(7)
C4 Fe1 C3 36.6(7)
C5 Fe1 C3 62.9(7)
C11 Fe1 S1 90.1(4)
C13 Fe1 S1 89.1(4)
C2 Fe1 S1 112.9(6)
C1 Fe1 S1 91.2(5)
C4 Fe1 S1 149.3(5)
C5 Fe1 S1 111.5(5)
C3 Fe1 S1 148.9(5)
C21 S1 Fe1 108.4(4)
C28 S2 C21 88.2(6)
C2 C1 C5 102.4(17)
C2 C1 Fe1 69.0(10)
C5 C1 Fe1 69.4(9)
C2 C1 H1 128.8
C5 C1 H1 128.8
Fe1 C1 H1 124.6
C3 C2 C1 111(2)
C3 C2 Fe1 74.9(11)
C1 C2 Fe1 71.5(10)
C3 C2 H2 124.5
C1 C2 H2 124.6
Fe1 C2 H2 120.6
C2 C3 C4 112(2)
C2 C3 Fe1 69.1(11)
C4 C3 Fe1 70.6(11)
C2 C3 H3 124.2
C4 C3 H3 124.2
Fe1 C3 H3 127.7
C3 C4 C5 110(2)
C3 C4 Fe1 72.8(11)
C5 C4 Fe1 71.3(11)
C3 C4 H4 124.9
C5 C4 H4 124.9
Fe1 C4 H4 122.6
C4 C5 C1 104.7(18)
C4 C5 Fe1 70.8(10)
C1 C5 Fe1 68.2(9)
C4 C5 H5 127.7
C1 C5 H5 127.6
Fe1 C5 H5 125.0
O12 C11 Fe1 177.6(12)
O14 C13 Fe1 178.6(12)
N22 C21 S1 129.2(8)
N22 C21 S2 115.7(9)
S1 C21 S2 115.2(6)
C21 N22 C23 110.3(10)
N22 C23 C28 117.2(10)
N22 C23 C24 126.3(12)
C28 C23 C24 116.5(11)
C25 C24 C23 120.9(13)
C25 C24 H24 119.5
C23 C24 H24 119.5
C24 C25 C26 119.2(12)
C24 C25 H25 120.4
C26 C25 H25 120.4
C27 C26 C25 122.3(12)
C27 C26 H26 118.8
C25 C26 H26 118.8
C26 C27 C28 116.7(13)
C26 C27 H27 121.7
C28 C27 H27 121.7
C23 C28 C27 124.3(11)
C23 C28 S2 108.7(8)
C27 C28 S2 127.1(11)
C41 Fe2 C43 95.5(5)
C41 Fe2 C33 96.4(5)
C43 Fe2 C33 158.3(5)
C41 Fe2 C34 91.4(5)
C43 Fe2 C34 121.8(5)
C33 Fe2 C34 39.9(4)
C41 Fe2 C32 131.7(5)
C43 Fe2 C32 132.9(5)
C33 Fe2 C32 39.2(5)
C34 Fe2 C32 66.2(5)
C41 Fe2 C35 123.1(5)
C43 Fe2 C35 92.1(5)
C33 Fe2 C35 66.2(5)
C34 Fe2 C35 40.0(5)
C32 Fe2 C35 65.1(4)
C41 Fe2 C31 157.4(5)
C43 Fe2 C31 97.9(4)
C33 Fe2 C31 65.7(5)
C34 Fe2 C31 66.1(5)
C32 Fe2 C31 38.8(4)
C35 Fe2 C31 38.5(4)
C41 Fe2 S11 88.7(4)
C43 Fe2 S11 90.6(4)
C33 Fe2 S11 107.8(3)
C34 Fe2 S11 147.4(3)
C32 Fe2 S11 89.9(3)
C35 Fe2 S11 147.7(3)
C31 Fe2 S11 109.2(3)
C51 S11 Fe2 107.7(3)
C58 S12 C51 88.8(5)
C35 C31 C32 108.1(11)
C35 C31 Fe2 70.2(6)
C32 C31 Fe2 69.8(6)
C35 C31 H31 126.0
C32 C31 H31 126.0
Fe2 C31 H31 125.7
C31 C32 C33 108.9(11)
C31 C32 Fe2 71.4(6)
C33 C32 Fe2 70.1(6)
C31 C32 H32 125.5
C33 C32 H32 125.5
Fe2 C32 H32 124.6
C32 C33 C34 108.0(11)
C32 C33 Fe2 70.8(7)
C34 C33 Fe2 70.3(7)
C32 C33 H33 126.0
C34 C33 H33 126.0
Fe2 C33 H33 124.6
C33 C34 C35 106.2(11)
C33 C34 Fe2 69.9(7)
C35 C34 Fe2 70.4(7)
C33 C34 H34 126.9
C35 C34 H34 126.9
Fe2 C34 H34 124.5
C31 C35 C34 108.7(10)
C31 C35 Fe2 71.3(7)
C34 C35 Fe2 69.6(7)
C31 C35 H35 125.6
C34 C35 H35 125.6
Fe2 C35 H35 125.0
O42 C41 Fe2 176.7(10)
O44 C43 Fe2 177.2(11)
N52 C51 S11 129.0(8)
N52 C51 S12 115.7(7)
S11 C51 S12 115.3(5)
C51 N52 C53 110.3(8)
N52 C53 C54 124.6(10)
N52 C53 C58 115.9(8)
C54 C53 C58 119.5(10)
C55 C54 C53 119.1(10)
C55 C54 H54 120.4
C53 C54 H54 120.4
C54 C55 C56 122.3(9)
C54 C55 H55 118.9
C56 C55 H55 118.9
C57 C56 C55 118.8(10)
C57 C56 H56 120.6
C55 C56 H56 120.6
C56 C57 C58 119.3(10)
C56 C57 H57 120.3
C58 C57 H57 120.3
C57 C58 C53 121.0(9)
C57 C58 S12 129.7(8)
C53 C58 S12 109.3(8)
C73 Fe3 C71 94.6(6)
C73 Fe3 C63 120.8(6)
C71 Fe3 C63 93.5(6)
C73 Fe3 C62 92.3(6)
C71 Fe3 C62 125.6(6)
C63 Fe3 C62 39.6(6)
C73 Fe3 C64 159.1(6)
C71 Fe3 C64 96.1(6)
C63 Fe3 C64 40.6(6)
C62 Fe3 C64 66.9(6)
C73 Fe3 C61 99.4(6)
C71 Fe3 C61 159.1(6)
C63 Fe3 C61 66.0(6)
C62 Fe3 C61 38.9(6)
C64 Fe3 C61 66.0(6)
C73 Fe3 C65 134.0(6)
C71 Fe3 C65 131.3(6)
C63 Fe3 C65 66.0(6)
C62 Fe3 C65 64.6(6)
C64 Fe3 C65 39.5(6)
C61 Fe3 C65 37.9(6)
C73 Fe3 S21 88.4(4)
C71 Fe3 S21 87.7(4)
C63 Fe3 S21 150.5(5)
C62 Fe3 S21 146.5(4)
C64 Fe3 S21 109.9(4)
C61 Fe3 S21 107.9(4)
C65 Fe3 S21 91.3(4)
C81 S21 Fe3 108.1(3)
C88 S22 C81 89.1(5)
C65 C61 C62 108.4(15)
C65 C61 Fe3 71.3(9)
C62 C61 Fe3 69.5(8)
C65 C61 H61 125.8
C62 C61 H61 125.8
Fe3 C61 H61 125.0
C61 C62 C63 108.5(15)
C61 C62 Fe3 71.6(8)
C63 C62 Fe3 69.5(8)
C61 C62 H62 125.7
C63 C62 H62 125.7
Fe3 C62 H62 124.7
C62 C63 C64 108.1(14)
C62 C63 Fe3 71.0(9)
C64 C63 Fe3 71.3(9)
C62 C63 H63 126.0
C64 C63 H63 126.0
Fe3 C63 H63 123.4
C65 C64 C63 104.6(14)
C65 C64 Fe3 70.5(10)
C63 C64 Fe3 68.0(9)
C65 C64 H64 127.7
C63 C64 H64 127.7
Fe3 C64 H64 125.3
C61 C65 C64 110.4(14)
C61 C65 Fe3 70.9(9)
C64 C65 Fe3 70.0(9)
C61 C65 H65 124.8
C64 C65 H65 124.8
Fe3 C65 H65 125.9
O72 C71 Fe3 176.8(12)
O74 C73 Fe3 179.2(12)
N82 C81 S21 127.5(8)
N82 C81 S22 115.6(7)
S21 C81 S22 116.9(5)
C81 N82 C83 109.7(8)
C88 C83 N82 117.5(8)
C88 C83 C84 119.2(9)
N82 C83 C84 123.3(9)
C85 C84 C83 117.0(10)
C85 C84 H84 121.5
C83 C84 H84 121.5
C86 C85 C84 123.6(9)
C86 C85 H85 118.2
C84 C85 H85 118.2
C85 C86 C87 118.9(10)
C85 C86 H86 120.6
C87 C86 H86 120.6
C88 C87 C86 118.3(10)
C88 C87 H87 120.8
C86 C87 H87 120.8
C87 C88 C83 123.0(9)
C87 C88 S22 128.8(8)
C83 C88 S22 108.2(7)

loop_
_geom_bond_atom_site_label_1
_geom_bond_atom_site_label_2
_geom_bond_distance
Fe1 C11 1.757(11)
Fe1 C13 1.780(10)
Fe1 C2 2.043(17)
Fe1 C1 2.075(16)
Fe1 C4 2.086(18)
Fe1 C5 2.092(17)
Fe1 C3 2.111(17)
Fe1 S1 2.277(3)
S1 C21 1.729(12)
S2 C28 1.744(11)
S2 C21 1.776(10)
C1 C2 1.39(3)
C1 C5 1.51(3)
C1 H1 0.9500
C2 C3 1.28(3)
C2 H2 0.9500
C3 C4 1.32(3)
C3 H3 0.9500
C4 C5 1.36(3)
C4 H4 0.9500
C5 H5 0.9500
C11 O12 1.155(13)
C13 O14 1.116(13)
C21 N22 1.288(15)
N22 C23 1.369(15)
C23 C28 1.385(17)
C23 C24 1.445(15)
C24 C25 1.380(19)
C24 H24 0.9500
C25 C26 1.41(2)
C25 H25 0.9500
C26 C27 1.391(18)
C26 H26 0.9500
C27 C28 1.402(18)
C27 H27 0.9500
Fe2 C41 1.779(9)
Fe2 C43 1.789(10)
Fe2 C33 2.072(12)
Fe2 C34 2.078(12)
Fe2 C32 2.081(10)
Fe2 C35 2.087(12)
Fe2 C31 2.102(11)
Fe2 S11 2.278(3)
S11 C51 1.735(9)
S12 C58 1.739(9)
S12 C51 1.776(10)
C31 C35 1.382(16)
C31 C32 1.390(16)
C31 H31 0.9500
C32 C33 1.392(17)
C32 H32 0.9500
C33 C34 1.415(16)
C33 H33 0.9500
C34 C35 1.424(17)
C34 H34 0.9500
C35 H35 0.9500
C41 O42 1.141(12)
C43 O44 1.136(13)
C51 N52 1.297(12)
N52 C53 1.396(14)
C53 C54 1.399(14)
C53 C58 1.400(14)
C54 C55 1.359(17)
C54 H54 0.9500
C55 C56 1.409(17)
C55 H55 0.9500
C56 C57 1.388(14)
C56 H56 0.9500
C57 C58 1.392(14)
C57 H57 0.9500
Fe3 C73 1.803(12)
Fe3 C71 1.806(12)
Fe3 C63 2.045(15)
Fe3 C62 2.063(14)
Fe3 C64 2.089(17)
Fe3 C61 2.091(14)
Fe3 C65 2.095(15)
Fe3 S21 2.277(3)
S21 C81 1.727(10)
S22 C88 1.744(9)
S22 C81 1.777(10)
C61 C65 1.36(2)
C61 C62 1.38(2)
C61 H61 0.9500
C62 C63 1.39(2)
C62 H62 0.9500
C63 C64 1.44(2)
C63 H63 0.9500
C64 C65 1.41(2)
C64 H64 0.9500
C65 H65 0.9500
C71 O72 1.129(13)
C73 O74 1.108(15)
C81 N82 1.290(12)
N82 C83 1.398(12)
C83 C88 1.385(13)
C83 C84 1.422(12)
C84 C85 1.388(16)
C84 H84 0.9500
C85 C86 1.386(18)
C85 H85 0.9500
C86 C87 1.403(13)
C86 H86 0.9500
C87 C88 1.382(14)
C87 H87 0.9500

loop_
_geom_hbond_atom_site_label_D
_geom_hbond_atom_site_label_H
_geom_hbond_atom_site_label_A
_geom_hbond_distance_DH
_geom_hbond_distance_HA
_geom_hbond_distance_DA
_geom_hbond_angle_DHA
_geom_hbond_site_symmetry_A
C84 H84 S21 0.95 2.97 3.653(10) 129.6 1_565

loop_
_geom_torsion_atom_site_label_1
_geom_torsion_atom_site_label_2
_geom_torsion_atom_site_label_3
_geom_torsion_atom_site_label_4
_geom_torsion
C5 C1 C2 C3 -3.2(17)
Fe1 C1 C2 C3 -65.1(12)
C5 C1 C2 Fe1 61.9(10)
C1 C2 C3 C4 5(2)
Fe1 C2 C3 C4 -57.8(13)
C1 C2 C3 Fe1 62.9(12)
C2 C3 C4 C5 -5(2)
Fe1 C3 C4 C5 -61.8(12)
C2 C3 C4 Fe1 56.9(13)
C3 C4 C5 C1 2.6(17)
Fe1 C4 C5 C1 -60.1(10)
C3 C4 C5 Fe1 62.7(12)
C2 C1 C5 C4 0.3(16)
Fe1 C1 C5 C4 61.9(10)
C2 C1 C5 Fe1 -61.6(10)
Fe1 S1 C21 N22 -3.5(11)
Fe1 S1 C21 S2 178.1(4)
C28 S2 C21 N22 0.1(9)
C28 S2 C21 S1 178.9(6)
S1 C21 N22 C23 -178.2(8)
S2 C21 N22 C23 0.3(12)
C21 N22 C23 C28 -0.7(14)
C21 N22 C23 C24 178.4(11)
N22 C23 C24 C25 179.0(12)
C28 C23 C24 C25 -1.9(18)
C23 C24 C25 C26 0(2)
C24 C25 C26 C27 2.1(19)
C25 C26 C27 C28 -2.8(17)
N22 C23 C28 C27 -179.6(10)
C24 C23 C28 C27 1.2(17)
N22 C23 C28 S2 0.8(13)
C24 C23 C28 S2 -178.4(9)
C26 C27 C28 C23 1.1(17)
C26 C27 C28 S2 -179.5(9)
C21 S2 C28 C23 -0.5(8)
C21 S2 C28 C27 180.0(11)
C35 C31 C32 C33 -0.3(13)
Fe2 C31 C32 C33 -60.3(8)
C35 C31 C32 Fe2 60.0(8)
C31 C32 C33 C34 0.4(13)
Fe2 C32 C33 C34 -60.7(8)
C31 C32 C33 Fe2 61.1(8)
C32 C33 C34 C35 -0.3(12)
Fe2 C33 C34 C35 -61.4(8)
C32 C33 C34 Fe2 61.0(8)
C32 C31 C35 C34 0.1(12)
Fe2 C31 C35 C34 59.8(8)
C32 C31 C35 Fe2 -59.7(8)
C33 C34 C35 C31 0.1(12)
Fe2 C34 C35 C31 -60.9(8)
C33 C34 C35 Fe2 61.0(8)
Fe2 S11 C51 N52 -9.0(10)
Fe2 S11 C51 S12 170.4(4)
C58 S12 C51 N52 -0.7(8)
C58 S12 C51 S11 179.9(6)
S11 C51 N52 C53 179.6(8)
S12 C51 N52 C53 0.2(11)
C51 N52 C53 C54 179.0(10)
C51 N52 C53 C58 0.6(12)
N52 C53 C54 C55 -177.8(10)
C58 C53 C54 C55 0.6(16)
C53 C54 C55 C56 -0.4(17)
C54 C55 C56 C57 0.7(16)
C55 C56 C57 C58 -1.0(15)
C56 C57 C58 C53 1.1(15)
C56 C57 C58 S12 179.5(8)
N52 C53 C58 C57 177.6(9)
C54 C53 C58 C57 -0.9(15)
N52 C53 C58 S12 -1.0(11)
C54 C53 C58 S12 -179.5(8)
C51 S12 C58 C57 -177.6(10)
C51 S12 C58 C53 0.9(7)
C65 C61 C62 C63 1.0(17)
Fe3 C61 C62 C63 -60.0(10)
C65 C61 C62 Fe3 60.9(10)
C61 C62 C63 C64 -0.7(16)
Fe3 C62 C63 C64 -62.0(10)
C61 C62 C63 Fe3 61.3(10)
C62 C63 C64 C65 0.2(16)
Fe3 C63 C64 C65 -61.5(10)
C62 C63 C64 Fe3 61.8(10)
C62 C61 C65 C64 -0.8(17)
Fe3 C61 C65 C64 59.0(11)
C62 C61 C65 Fe3 -59.8(10)
C63 C64 C65 C61 0.4(17)
Fe3 C64 C65 C61 -59.5(11)
C63 C64 C65 Fe3 59.9(10)
Fe3 S21 C81 N82 -5.6(9)
Fe3 S21 C81 S22 176.3(4)
C88 S22 C81 N82 0.2(7)
C88 S22 C81 S21 178.6(6)
S21 C81 N82 C83 -179.1(7)
S22 C81 N82 C83 -0.9(10)
C81 N82 C83 C88 1.5(11)
C81 N82 C83 C84 -180.0(9)
C88 C83 C84 C85 -0.5(13)
N82 C83 C84 C85 -179.1(8)
C83 C84 C85 C86 0.7(15)
C84 C85 C86 C87 -1.1(16)
C85 C86 C87 C88 1.3(15)
C86 C87 C88 C83 -1.3(14)
C86 C87 C88 S22 179.7(7)
N82 C83 C88 C87 179.6(8)
C84 C83 C88 C87 0.9(14)
N82 C83 C88 S22 -1.3(10)
C84 C83 C88 S22 -179.9(7)
C81 S22 C88 C87 179.7(9)
C81 S22 C88 C83 0.6(7)
